data_4126522
loop_
_publ_author_name
'Hennersdorf, Felix'
'Fr\"otschel, Julia'
'Weigand, Jan J.'

_publ_section_title
;
 Selective Derivatization of a Hexaphosphane from Functionalization of
 White Phosphorus.
;
_journal_name_full 'Journal of the American Chemical Society'
_journal_paper_doi 10.1021/jacs.7b07704
_journal_year 2017
_chemical_formula_moiety 'C70 H106 Ga2 N4 Na O3 P7, C4 H8 O'
_chemical_formula_sum 'C74 H114 Ga2 N4 Na O4 P7'
_chemical_formula_weight 1502.91
_space_group_crystal_system triclinic
_space_group_IT_number 2
_space_group_name_Hall '-P 1'
_space_group_name_H-M_alt 'P -1'
_symmetry_space_group_name_Hall '-P 1'
_symmetry_space_group_name_H-M 'P -1'
_atom_sites_solution_hydrogens geom
_audit_creation_date 2017-07-03
_audit_creation_method
;
Olex2 1.2
(compiled 2015.09.30 svn.r3233 for OlexSys, GUI svn.r5103)
;
_cell_angle_alpha 76.660(3)
_cell_angle_beta 88.072(2)
_cell_angle_gamma 69.876(3)
_cell_formula_units_Z 2
_cell_length_a 13.0457(3)
_cell_length_b 14.2179(5)
_cell_length_c 23.0315(6)
_cell_measurement_reflns_used 18163
_cell_measurement_temperature 100.00(10)
_cell_measurement_theta_max 76.2650
_cell_measurement_theta_min 4.0180
_cell_volume 3898.0(2)
_computing_cell_refinement 'CrysAlisPro 1.171.38.43 (Rigaku OD, 2015)'
_computing_data_collection 'CrysAlisPro 1.171.38.43 (Rigaku OD, 2015)'
_computing_data_reduction 'CrysAlisPro 1.171.38.43 (Rigaku OD, 2015)'
_computing_molecular_graphics 'Olex2 (Dolomanov et al., 2009)'
_computing_publication_material 'Olex2 (Dolomanov et al., 2009)'
_computing_structure_refinement 'ShelXL (Sheldrick, 2015)'
_computing_structure_solution 'ShelXT (Sheldrick, 2015)'
_diffrn_ambient_environment N~2~
_diffrn_ambient_temperature 100.00(10)
_diffrn_detector 'CCD plate'
_diffrn_detector_area_resol_mean 5.2850
_diffrn_detector_type AtlasS2
_diffrn_measured_fraction_theta_full 1.000
_diffrn_measured_fraction_theta_max 0.987
_diffrn_measurement_details
;
List of Runs (angles in degrees, time in seconds):

  # Type    Start    End  Width  t~exp~   \w     \q     \k     \f   Frames
--------------------------------------------------------------------------
  1  \w    -65.00  32.00   0.50    2.00    --  -38.50  57.00  30.00  194
  2  \w     25.00 115.00   0.50    2.00    --   42.25  38.00 150.00  180
  3  \w     42.00 135.00   0.50    8.00    --  111.00 -45.00  30.00  186
  4  \w    117.00 145.00   0.50    8.00    --  111.00 -15.00 -30.00   56
  5  \w    116.00 142.00   0.50    8.00    --  111.00 -77.00 -30.00   52
  6  \w     88.00 142.00   0.50    8.00    --  111.00 -77.00  30.00  108
  7  \w     83.00 119.00   0.50    8.00    --  111.00-125.00  90.00   72
  8  \w     78.00 121.00   0.50    8.00    --  111.00-125.00 150.00   86
  9  \w     51.00 121.00   0.50    8.00    --  111.00-125.00  60.00  140
 10  \w     61.00  90.00   0.50    8.00    --  111.00-125.00   0.00   58
 11  \w     56.00  85.00   0.50    8.00    --  111.00 -77.00 -30.00   58
 12  \w     50.00  78.00   0.50    8.00    --  111.00-125.00 -90.00   56
 13  \w     79.00 121.00   0.50    8.00    --  111.00-125.00 -90.00   84
 14  \w     90.00 121.00   0.50    8.00    --  111.00-125.00-180.00   62
 15  \w     70.00 102.00   0.50    8.00    --  111.00 -94.00-120.00   64
 16  \w     58.00 129.00   0.50    8.00    --  111.00 -30.00-120.00  142
 17  \w     39.00  79.00   0.50    8.00    --  111.00 -77.00  30.00   80
 18  \w     53.00  81.00   0.50    8.00    --  111.00-125.00  90.00   56
 19  \w     42.00  91.00   0.50    8.00    --  111.00 -61.00 150.00   98
 20  \w     49.00 105.00   0.50    8.00    --  111.00 -45.00 150.00  112
 21  \w     90.00 144.00   0.50    8.00    --  111.00  45.00 120.00  108
 22  \w     94.00 121.00   0.50    8.00    --  111.00 125.00  30.00   54
 23  \w    153.00 178.00   0.50    8.00    --  111.00 125.00 -60.00   50
 24  \w     31.00  98.00   0.50    8.00    --  111.00 -15.00 -30.00  134
 25  \w     40.00 108.00   0.50    8.00    --  111.00 -94.00 -60.00  136
 26  \w     31.00  95.00   0.50    2.00    --   42.25-122.00-134.00  128
 27  \w     32.00  99.00   0.50    8.00    --  111.00 -94.00 -90.00  134
 28  \w     33.00 154.00   0.50    8.00    --  111.00 -15.00-150.00  242
 29  \w     32.00 153.00   0.50    8.00    --  111.00 -15.00  90.00  242
 30  \w      7.00  63.00   0.50    2.00    --   42.25 -99.00  60.00  112
 31  \w    -98.00 -63.00   0.50    2.00    --  -38.50-152.00  64.00   70
 32  \w   -109.00 -14.00   0.50    2.00    --  -38.50 -57.00-120.00  190
;
_diffrn_measurement_device 'four-circle diffractometer'
_diffrn_measurement_device_type 'SuperNova, Dual, Cu at zero, AtlasS2'
_diffrn_measurement_method '\w scans'
_diffrn_orient_matrix_type 'CrysAlisPro convention (1999,Acta A55,543-557)'
_diffrn_orient_matrix_UB_11 -0.1245310000
_diffrn_orient_matrix_UB_12 0.0479677000
_diffrn_orient_matrix_UB_13 0.0044210000
_diffrn_orient_matrix_UB_21 0.0130436000
_diffrn_orient_matrix_UB_22 -0.0412525000
_diffrn_orient_matrix_UB_23 0.0683348000
_diffrn_orient_matrix_UB_31 0.0133806000
_diffrn_orient_matrix_UB_32 0.1004105000
_diffrn_orient_matrix_UB_33 0.0069629000
_diffrn_radiation_monochromator mirror
_diffrn_radiation_probe x-ray
_diffrn_radiation_type CuK\a
_diffrn_radiation_wavelength 1.54184
_diffrn_reflns_av_R_equivalents 0.0388
_diffrn_reflns_av_unetI/netI 0.0414
_diffrn_reflns_Laue_measured_fraction_full 1.000
_diffrn_reflns_Laue_measured_fraction_max 0.987
_diffrn_reflns_limit_h_max 16
_diffrn_reflns_limit_h_min -15
_diffrn_reflns_limit_k_max 17
_diffrn_reflns_limit_k_min -11
_diffrn_reflns_limit_l_max 28
_diffrn_reflns_limit_l_min -29
_diffrn_reflns_number 42672
_diffrn_reflns_point_group_measured_fraction_full 1.000
_diffrn_reflns_point_group_measured_fraction_max 0.987
_diffrn_reflns_theta_full 67.684
_diffrn_reflns_theta_max 76.886
_diffrn_reflns_theta_min 3.405
_diffrn_source 'micro-focus sealed X-ray tube'
_diffrn_source_type 'SuperNova (Cu) X-ray Source'
_exptl_absorpt_coefficient_mu 2.633
_exptl_absorpt_correction_T_max 0.927
_exptl_absorpt_correction_T_min 0.635
_exptl_absorpt_correction_type gaussian
_exptl_absorpt_process_details
;
CrysAlisPro 1.171.38.43 (Rigaku Oxford Diffraction, 2015)
Numerical absorption correction based on gaussian integration over
            a multifaceted crystal model
Empirical absorption correction using spherical harmonics,
 implemented in SCALE3 ABSPACK scaling algorithm.
;
_exptl_crystal_colour red
_exptl_crystal_colour_primary red
_exptl_crystal_density_diffrn 1.280
_exptl_crystal_description block
_exptl_crystal_F_000 1592
_exptl_crystal_size_max 0.267
_exptl_crystal_size_mid 0.144
_exptl_crystal_size_min 0.03
_refine_diff_density_max 1.848
_refine_diff_density_min -1.436
_refine_diff_density_rms 0.125
_refine_ls_extinction_method none
_refine_ls_goodness_of_fit_ref 1.092
_refine_ls_hydrogen_treatment constr
_refine_ls_matrix_type full
_refine_ls_number_parameters 859
_refine_ls_number_reflns 16236
_refine_ls_number_restraints 48
_refine_ls_restrained_S_all 1.094
_refine_ls_R_factor_all 0.0727
_refine_ls_R_factor_gt 0.0669
_refine_ls_shift/su_max 0.001
_refine_ls_shift/su_mean 0.000
_refine_ls_structure_factor_coef Fsqd
_refine_ls_weighting_details 'w=1/[\s^2^(Fo^2^)+(0.1024P)^2^+8.6969P] where P=(Fo^2^+2Fc^2^)/3'
_refine_ls_weighting_scheme calc
_refine_ls_wR_factor_gt 0.1836
_refine_ls_wR_factor_ref 0.1901
_reflns_Friedel_coverage 0.000
_reflns_number_gt 14512
_reflns_number_total 16236
_reflns_threshold_expression 'I > 2\s(I)'
_cod_data_source_file ja7b07704_si_029.cif
_cod_data_source_block 16
_cod_database_code 4126522
_chemical_oxdiff_formula C70H101Ga2N4NaO3P7
_shelx_space_group_comment
;
The symmetry employed for this shelxl refinement is uniquely defined
by the following loop, which should always be used as a source of
symmetry information in preference to the above space-group names.
They are only intended as comments.
;
_reflns_odcompleteness_completeness 99.95
_reflns_odcompleteness_iscentric 1
_reflns_odcompleteness_theta 74.33
_olex2_refinement_description
;
1. Fixed Uiso
 At 1.2 times of:
  All C(H) groups, All C(H,H) groups, All C(H,H,H,H) groups
 At 1.5 times of:
  All C(H,H,H) groups
2. Uiso/Uaniso restraints and constraints
O4 \\sim C71 \\sim C72 \\sim C73A \\sim C73B \\sim C74: within 2A with sigma of
0.01 and sigma for terminal atoms of 0.02
3. Others
 Sof(H72C)=Sof(H72D)=Sof(C73B)=Sof(H73C)=Sof(H73D)=Sof(H74C)=Sof(H74D)=1-FVAR(1)
 Sof(H72A)=Sof(H72B)=Sof(C73A)=Sof(H73A)=Sof(H73B)=Sof(H74A)=Sof(H74B)=FVAR(1)
4.a Ternary CH refined with riding coordinates:
 C12(H12), C15(H15), C24(H24), C27(H27), C41(H41), C44(H44), C53(H53), C56(H56)
4.b Secondary CH2 refined with riding coordinates:
 C59(H59A,H59B), C60(H60A,H60B), C61(H61A,H61B), C62(H62A,H62B), C63(H63A,
 H63B), C64(H64A,H64B), C65(H65A,H65B), C66(H66A,H66B), C67(H67A,H67B),
 C68(H68A,H68B), C69(H69A,H69B), C70(H70A,H70B), C71(H71A,H71B), C72(H72C,H72D),
  C72(H72A,H72B), C73A(H73A,H73B), C73B(H73C,H73D), C74(H74C,H74D), C74(H74A,
 H74B)
4.c Aromatic/amide H refined with riding coordinates:
 C2(H2), C8(H8), C9(H9), C10(H10), C20(H20), C21(H21), C22(H22), C31(H31),
 C37(H37), C38(H38), C39(H39), C49(H49), C50(H50), C51(H51)
4.d Idealised Me refined as rotating group:
 C4(H4A,H4B,H4C), C5(H5A,H5B,H5C), C13(H13A,H13B,H13C), C14(H14A,H14B,H14C),
 C16(H16A,H16B,H16C), C17(H17A,H17B,H17C), C25(H25A,H25B,H25C), C26(H26A,H26B,
 H26C), C28(H28A,H28B,H28C), C29(H29A,H29B,H29C), C33(H33A,H33B,H33C), C34(H34A,
 H34B,H34C), C42(H42A,H42B,H42C), C43(H43A,H43B,H43C), C45(H45A,H45B,H45C),
 C46(H46A,H46B,H46C), C54(H54A,H54B,H54C), C55(H55A,H55B,H55C), C57(H57A,H57B,
 H57C), C58(H58A,H58B,H58C)
;
_shelx_shelxl_version_number 2014/7
_olex2_submission_special_instructions 'No special instructions were received'
_oxdiff_exptl_absorpt_empirical_details
;
Empirical correction (ABSPACK) includes:
- Absorption correction using spherical harmonics
- Frame scaling
;
_oxdiff_exptl_absorpt_empirical_full_max 1.643
_oxdiff_exptl_absorpt_empirical_full_min 0.619

loop_
_space_group_symop_operation_xyz
'x, y, z'
'-x, -y, -z'

loop_
_atom_site_label
_atom_site_type_symbol
_atom_site_fract_x
_atom_site_fract_y
_atom_site_fract_z
_atom_site_U_iso_or_equiv
_atom_site_adp_type
_atom_site_occupancy
_atom_site_site_symmetry_order
_atom_site_calc_flag
_atom_site_refinement_flags_posn
_atom_site_refinement_flags_adp
_atom_site_refinement_flags_occupancy
_atom_site_disorder_assembly
_atom_site_disorder_group
Ga1 Ga 0.59844(3) 0.24848(3) 0.74704(2) 0.02053(12) Uani 1 1 d . . . . .
Ga2 Ga 0.19094(3) 0.40970(3) 0.77804(2) 0.01924(11) Uani 1 1 d . . . . .
P1 P 0.58484(7) 0.18380(7) 0.84967(4) 0.02515(19) Uani 1 1 d . . . . .
P2 P 0.43022(7) 0.15335(7) 0.84259(4) 0.02642(19) Uani 1 1 d . . . . .
P3 P 0.42437(7) 0.29904(7) 0.86090(4) 0.02519(19) Uani 1 1 d . . . . .
P4 P 0.36677(7) 0.19162(7) 0.74888(4) 0.02415(19) Uani 1 1 d . . . . .
P5 P 0.37014(7) 0.41652(6) 0.77447(4) 0.02134(18) Uani 1 1 d . . . . .
P6 P 0.41750(7) 0.32497(6) 0.70803(4) 0.02088(17) Uani 1 1 d . . . . .
P7 P 0.19608(7) 0.24864(7) 0.77159(4) 0.02419(18) Uani 1 1 d . . . . .
Na1 Na 0.22319(14) 0.06444(12) 0.86018(7) 0.0336(3) Uani 1 1 d . . . . .
O1 O 0.2500(3) -0.0472(2) 0.79782(15) 0.0414(7) Uani 1 1 d . . . . .
O2 O 0.0495(3) 0.0571(2) 0.88154(16) 0.0426(7) Uani 1 1 d . . . . .
O3 O 0.3125(3) -0.0582(2) 0.94227(15) 0.0439(7) Uani 1 1 d . . . . .
N1 N 0.6987(2) 0.1435(2) 0.70796(14) 0.0241(6) Uani 1 1 d . . . . .
N2 N 0.6887(2) 0.3387(2) 0.73550(13) 0.0229(6) Uani 1 1 d . . . . .
N3 N 0.0888(2) 0.5179(2) 0.71214(13) 0.0210(5) Uani 1 1 d . . . . .
N4 N 0.1123(2) 0.4751(2) 0.84257(12) 0.0202(5) Uani 1 1 d . . . . .
C1 C 0.8014(3) 0.1388(3) 0.69744(16) 0.0259(7) Uani 1 1 d . . . . .
C2 C 0.8461(3) 0.2091(3) 0.70873(17) 0.0272(7) Uani 1 1 d . . . . .
H2 H 0.9216 0.1901 0.7066 0.033 Uiso 1 1 calc R . . . .
C3 C 0.7930(3) 0.3049(3) 0.72287(16) 0.0243(7) Uani 1 1 d . . . . .
C4 C 0.8762(3) 0.0547(3) 0.6704(2) 0.0354(9) Uani 1 1 d . . . . .
H4A H 0.8450 0.0019 0.6728 0.053 Uiso 1 1 calc GR . . . .
H4B H 0.9461 0.0257 0.6918 0.053 Uiso 1 1 calc GR . . . .
H4C H 0.8853 0.0829 0.6293 0.053 Uiso 1 1 calc GR . . . .
C5 C 0.8624(3) 0.3720(3) 0.72075(18) 0.0295(7) Uani 1 1 d . . . . .
H5A H 0.8563 0.4150 0.6813 0.044 Uiso 1 1 calc GR . . . .
H5B H 0.9374 0.3290 0.7306 0.044 Uiso 1 1 calc GR . . . .
H5C H 0.8376 0.4143 0.7490 0.044 Uiso 1 1 calc GR . . . .
C6 C 0.6614(3) 0.0690(3) 0.69106(17) 0.0267(7) Uani 1 1 d . . . . .
C7 C 0.6079(3) 0.0933(3) 0.63476(19) 0.0333(8) Uani 1 1 d . . . . .
C8 C 0.5810(4) 0.0164(4) 0.6179(2) 0.0422(10) Uani 1 1 d . . . . .
H8 H 0.5455 0.0309 0.5809 0.051 Uiso 1 1 calc R . . . .
C9 C 0.6057(5) -0.0810(4) 0.6549(3) 0.0528(13) Uani 1 1 d . . . . .
H9 H 0.5897 -0.1319 0.6419 0.063 Uiso 1 1 calc R . . . .
C10 C 0.6538(4) -0.1020(4) 0.7105(2) 0.0445(10) Uani 1 1 d . . . . .
H10 H 0.6684 -0.1672 0.7355 0.053 Uiso 1 1 calc R . . . .
C11 C 0.6815(3) -0.0282(3) 0.73064(19) 0.0322(8) Uani 1 1 d . . . . .
C12 C 0.5816(4) 0.1994(3) 0.59302(19) 0.0366(9) Uani 1 1 d . . . . .
H12 H 0.5787 0.2479 0.6177 0.044 Uiso 1 1 calc R . . . .
C13 C 0.4714(4) 0.2365(6) 0.5597(3) 0.0652(17) Uani 1 1 d . . . . .
H13A H 0.4761 0.1992 0.5293 0.098 Uiso 1 1 calc GR . . . .
H13B H 0.4510 0.3088 0.5415 0.098 Uiso 1 1 calc GR . . . .
H13C H 0.4175 0.2251 0.5871 0.098 Uiso 1 1 calc GR . . . .
C14 C 0.6684(5) 0.2038(5) 0.5487(3) 0.0660(17) Uani 1 1 d . . . . .
H14A H 0.7337 0.1987 0.5691 0.099 Uiso 1 1 calc GR . . . .
H14B H 0.6430 0.2679 0.5192 0.099 Uiso 1 1 calc GR . . . .
H14C H 0.6838 0.1476 0.5294 0.099 Uiso 1 1 calc GR . . . .
C15 C 0.7356(3) -0.0562(3) 0.79351(19) 0.0334(8) Uani 1 1 d . . . . .
H15 H 0.7416 0.0063 0.8018 0.040 Uiso 1 1 calc R . . . .
C16 C 0.6640(4) -0.0951(4) 0.8400(2) 0.0447(10) Uani 1 1 d . . . . .
H16A H 0.5903 -0.0471 0.8339 0.067 Uiso 1 1 calc GR . . . .
H16B H 0.6917 -0.1014 0.8793 0.067 Uiso 1 1 calc GR . . . .
H16C H 0.6650 -0.1611 0.8360 0.067 Uiso 1 1 calc GR . . . .
C17 C 0.8496(4) -0.1374(4) 0.7999(3) 0.0518(12) Uani 1 1 d . . . . .
H17A H 0.8476 -0.1942 0.7847 0.078 Uiso 1 1 calc GR . . . .
H17B H 0.8739 -0.1614 0.8413 0.078 Uiso 1 1 calc GR . . . .
H17C H 0.8992 -0.1079 0.7778 0.078 Uiso 1 1 calc GR . . . .
C18 C 0.6406(3) 0.4455(3) 0.73856(16) 0.0240(7) Uani 1 1 d . . . . .
C19 C 0.5959(3) 0.5195(3) 0.68560(17) 0.0268(7) Uani 1 1 d . . . . .
C20 C 0.5569(3) 0.6234(3) 0.68762(19) 0.0319(8) Uani 1 1 d . . . . .
H20 H 0.5269 0.6733 0.6529 0.038 Uiso 1 1 calc R . . . .
C21 C 0.5620(3) 0.6536(3) 0.7403(2) 0.0338(8) Uani 1 1 d . . . . .
H21 H 0.5381 0.7231 0.7406 0.041 Uiso 1 1 calc R . . . .
C22 C 0.6032(3) 0.5790(3) 0.79218(19) 0.0327(8) Uani 1 1 d . . . . .
H22 H 0.6047 0.5993 0.8277 0.039 Uiso 1 1 calc R . . . .
C23 C 0.6425(3) 0.4742(3) 0.79298(17) 0.0268(7) Uani 1 1 d . . . . .
C24 C 0.5893(3) 0.4912(3) 0.62619(18) 0.0336(8) Uani 1 1 d . . . . .
H24 H 0.6102 0.4162 0.6340 0.040 Uiso 1 1 calc R . . . .
C25 C 0.4741(4) 0.5386(3) 0.59741(19) 0.0359(8) Uani 1 1 d . . . . .
H25A H 0.4239 0.5200 0.6252 0.054 Uiso 1 1 calc GR . . . .
H25B H 0.4718 0.5135 0.5624 0.054 Uiso 1 1 calc GR . . . .
H25C H 0.4538 0.6123 0.5865 0.054 Uiso 1 1 calc GR . . . .
C26 C 0.6690(4) 0.5233(5) 0.5827(2) 0.0508(12) Uani 1 1 d . . . . .
H26A H 0.6564 0.5953 0.5784 0.076 Uiso 1 1 calc GR . . . .
H26B H 0.6581 0.5110 0.5445 0.076 Uiso 1 1 calc GR . . . .
H26C H 0.7427 0.4838 0.5979 0.076 Uiso 1 1 calc GR . . . .
C27 C 0.6889(3) 0.3969(3) 0.85151(17) 0.0306(8) Uani 1 1 d . . . . .
H27 H 0.7048 0.3274 0.8453 0.037 Uiso 1 1 calc R . . . .
C28 C 0.6093(4) 0.4112(4) 0.90177(18) 0.0368(9) Uani 1 1 d . . . . .
H28A H 0.5406 0.4096 0.8892 0.055 Uiso 1 1 calc GR . . . .
H28B H 0.5983 0.4763 0.9111 0.055 Uiso 1 1 calc GR . . . .
H28C H 0.6390 0.3567 0.9366 0.055 Uiso 1 1 calc GR . . . .
C29 C 0.7955(4) 0.4048(4) 0.8726(2) 0.0393(9) Uani 1 1 d . . . . .
H29A H 0.8497 0.3888 0.8437 0.059 Uiso 1 1 calc GR . . . .
H29B H 0.8211 0.3571 0.9104 0.059 Uiso 1 1 calc GR . . . .
H29C H 0.7822 0.4736 0.8768 0.059 Uiso 1 1 calc GR . . . .
C30 C -0.0147(3) 0.5639(3) 0.72283(16) 0.0229(6) Uani 1 1 d . . . . .
C31 C -0.0542(3) 0.5613(3) 0.78054(16) 0.0253(7) Uani 1 1 d . . . . .
H31 H -0.1298 0.5832 0.7827 0.030 Uiso 1 1 calc R . . . .
C32 C 0.0054(3) 0.5301(3) 0.83499(16) 0.0226(6) Uani 1 1 d . . . . .
C33 C -0.0983(3) 0.6269(3) 0.67218(17) 0.0288(7) Uani 1 1 d . . . . .
H33A H -0.1096 0.6987 0.6676 0.043 Uiso 1 1 calc GR . . . .
H33B H -0.1660 0.6153 0.6809 0.043 Uiso 1 1 calc GR . . . .
H33C H -0.0723 0.6068 0.6358 0.043 Uiso 1 1 calc GR . . . .
C34 C -0.0559(3) 0.5641(3) 0.88761(17) 0.0269(7) Uani 1 1 d . . . . .
H34A H -0.0634 0.5055 0.9155 0.040 Uiso 1 1 calc GR . . . .
H34B H -0.1271 0.6134 0.8739 0.040 Uiso 1 1 calc GR . . . .
H34C H -0.0163 0.5951 0.9069 0.040 Uiso 1 1 calc GR . . . .
C35 C 0.1269(3) 0.5469(3) 0.65328(15) 0.0231(7) Uani 1 1 d . . . . .
C36 C 0.1314(3) 0.4898(3) 0.61005(16) 0.0243(7) Uani 1 1 d . . . . .
C37 C 0.1672(3) 0.5235(3) 0.55390(17) 0.0285(7) Uani 1 1 d . . . . .
H37 H 0.1722 0.4860 0.5251 0.034 Uiso 1 1 calc R . . . .
C38 C 0.1952(3) 0.6111(3) 0.53999(18) 0.0332(8) Uani 1 1 d . . . . .
H38 H 0.2174 0.6329 0.5020 0.040 Uiso 1 1 calc R . . . .
C39 C 0.1899(3) 0.6659(3) 0.58280(18) 0.0310(8) Uani 1 1 d . . . . .
H39 H 0.2087 0.7249 0.5733 0.037 Uiso 1 1 calc R . . . .
C40 C 0.1569(3) 0.6351(3) 0.64007(16) 0.0261(7) Uani 1 1 d . . . . .
C41 C 0.0945(3) 0.3972(3) 0.62023(16) 0.0256(7) Uani 1 1 d . . . . .
H41 H 0.0763 0.3810 0.6621 0.031 Uiso 1 1 calc R . . . .
C42 C 0.1835(3) 0.3023(3) 0.60778(18) 0.0325(8) Uani 1 1 d . . . . .
H42A H 0.1991 0.3152 0.5662 0.049 Uiso 1 1 calc GR . . . .
H42B H 0.1589 0.2445 0.6176 0.049 Uiso 1 1 calc GR . . . .
H42C H 0.2486 0.2876 0.6317 0.049 Uiso 1 1 calc GR . . . .
C43 C -0.0079(3) 0.4203(3) 0.58061(18) 0.0322(8) Uani 1 1 d . . . . .
H43A H -0.0628 0.4829 0.5856 0.048 Uiso 1 1 calc GR . . . .
H43B H -0.0355 0.3646 0.5919 0.048 Uiso 1 1 calc GR . . . .
H43C H 0.0108 0.4280 0.5395 0.048 Uiso 1 1 calc GR . . . .
C44 C 0.1535(3) 0.6992(3) 0.68515(17) 0.0288(7) Uani 1 1 d . . . . .
H44 H 0.1363 0.6631 0.7238 0.035 Uiso 1 1 calc R . . . .
C45 C 0.2631(3) 0.7117(3) 0.69301(19) 0.0331(8) Uani 1 1 d . . . . .
H45A H 0.3184 0.6450 0.7060 0.050 Uiso 1 1 calc GR . . . .
H45B H 0.2583 0.7511 0.7224 0.050 Uiso 1 1 calc GR . . . .
H45C H 0.2817 0.7469 0.6556 0.050 Uiso 1 1 calc GR . . . .
C46 C 0.0634(4) 0.8056(3) 0.6672(2) 0.0407(10) Uani 1 1 d . . . . .
H46A H 0.0780 0.8422 0.6291 0.061 Uiso 1 1 calc GR . . . .
H46B H 0.0622 0.8439 0.6967 0.061 Uiso 1 1 calc GR . . . .
H46C H -0.0061 0.7973 0.6646 0.061 Uiso 1 1 calc GR . . . .
C47 C 0.1687(3) 0.4573(3) 0.89940(15) 0.0220(6) Uani 1 1 d . . . . .
C48 C 0.1660(3) 0.3754(3) 0.94675(16) 0.0236(7) Uani 1 1 d . . . . .
C49 C 0.2240(3) 0.3595(3) 1.00012(16) 0.0261(7) Uani 1 1 d . . . . .
H49 H 0.2250 0.3048 1.0316 0.031 Uiso 1 1 calc R . . . .
C50 C 0.2800(3) 0.4231(3) 1.00740(17) 0.0292(7) Uani 1 1 d . . . . .
H50 H 0.3167 0.4120 1.0436 0.035 Uiso 1 1 calc R . . . .
C51 C 0.2811(3) 0.5034(3) 0.96046(17) 0.0284(7) Uani 1 1 d . . . . .
H51 H 0.3191 0.5458 0.9654 0.034 Uiso 1 1 calc R . . . .
C52 C 0.2261(3) 0.5218(3) 0.90582(16) 0.0250(7) Uani 1 1 d . . . . .
C53 C 0.1057(3) 0.3028(3) 0.94324(16) 0.0253(7) Uani 1 1 d . . . . .
H53 H 0.0678 0.3244 0.9038 0.030 Uiso 1 1 calc R . . . .
C54 C 0.1863(3) 0.1924(3) 0.95094(18) 0.0297(8) Uani 1 1 d . . . . .
H54A H 0.2418 0.1914 0.9224 0.044 Uiso 1 1 calc GR . . . .
H54B H 0.1480 0.1485 0.9447 0.044 Uiso 1 1 calc GR . . . .
H54C H 0.2197 0.1682 0.9906 0.044 Uiso 1 1 calc GR . . . .
C55 C 0.0206(3) 0.3032(3) 0.99136(17) 0.0294(7) Uani 1 1 d . . . . .
H55A H 0.0571 0.2782 1.0303 0.044 Uiso 1 1 calc GR . . . .
H55B H -0.0187 0.2594 0.9861 0.044 Uiso 1 1 calc GR . . . .
H55C H -0.0297 0.3721 0.9877 0.044 Uiso 1 1 calc GR . . . .
C56 C 0.2277(3) 0.6127(3) 0.85615(17) 0.0271(7) Uani 1 1 d . . . . .
H56 H 0.2170 0.5965 0.8182 0.033 Uiso 1 1 calc R . . . .
C57 C 0.3357(4) 0.6322(3) 0.8543(2) 0.0369(9) Uani 1 1 d . . . . .
H57A H 0.3467 0.6522 0.8900 0.055 Uiso 1 1 calc GR . . . .
H57B H 0.3338 0.6863 0.8201 0.055 Uiso 1 1 calc GR . . . .
H57C H 0.3945 0.5705 0.8516 0.055 Uiso 1 1 calc GR . . . .
C58 C 0.1332(4) 0.7102(3) 0.8601(3) 0.0471(11) Uani 1 1 d . . . . .
H58A H 0.0652 0.6997 0.8562 0.071 Uiso 1 1 calc GR . . . .
H58B H 0.1364 0.7665 0.8286 0.071 Uiso 1 1 calc GR . . . .
H58C H 0.1386 0.7258 0.8980 0.071 Uiso 1 1 calc GR . . . .
C59 C 0.1629(4) -0.0209(4) 0.7544(2) 0.0419(10) Uani 1 1 d . . . . .
H59A H 0.0973 0.0293 0.7646 0.050 Uiso 1 1 calc R . . . .
H59B H 0.1468 -0.0815 0.7517 0.050 Uiso 1 1 calc R . . . .
C60 C 0.2041(5) 0.0232(4) 0.6972(2) 0.0525(12) Uani 1 1 d . . . . .
H60A H 0.1926 0.0956 0.6933 0.063 Uiso 1 1 calc R . . . .
H60B H 0.1684 0.0157 0.6632 0.063 Uiso 1 1 calc R . . . .
C61 C 0.3245(5) -0.0399(5) 0.7024(3) 0.0557(14) Uani 1 1 d . . . . .
H61A H 0.3389 -0.0973 0.6835 0.067 Uiso 1 1 calc R . . . .
H61B H 0.3671 0.0020 0.6840 0.067 Uiso 1 1 calc R . . . .
C62 C 0.3509(4) -0.0777(4) 0.7687(3) 0.0471(11) Uani 1 1 d . . . . .
H62A H 0.3852 -0.1521 0.7792 0.056 Uiso 1 1 calc R . . . .
H62B H 0.4007 -0.0477 0.7809 0.056 Uiso 1 1 calc R . . . .
C63 C -0.0479(4) 0.1458(4) 0.8713(2) 0.0445(10) Uani 1 1 d . . . . .
H63A H -0.0831 0.1565 0.8328 0.053 Uiso 1 1 calc R . . . .
H63B H -0.0318 0.2070 0.8728 0.053 Uiso 1 1 calc R . . . .
C64 C -0.1193(4) 0.1215(4) 0.9215(2) 0.0448(10) Uani 1 1 d . . . . .
H64A H -0.1960 0.1601 0.9107 0.054 Uiso 1 1 calc R . . . .
H64B H -0.0999 0.1364 0.9578 0.054 Uiso 1 1 calc R . . . .
C65 C -0.0943(4) 0.0067(4) 0.9290(3) 0.0529(12) Uani 1 1 d . . . . .
H65A H -0.1492 -0.0060 0.9076 0.064 Uiso 1 1 calc R . . . .
H65B H -0.0913 -0.0277 0.9709 0.064 Uiso 1 1 calc R . . . .
C66 C 0.0181(4) -0.0307(4) 0.9022(3) 0.0507(12) Uani 1 1 d . . . . .
H66A H 0.0712 -0.0817 0.9323 0.061 Uiso 1 1 calc R . . . .
H66B H 0.0134 -0.0615 0.8694 0.061 Uiso 1 1 calc R . . . .
C67 C 0.3963(4) -0.0561(4) 0.9804(2) 0.0459(11) Uani 1 1 d . . . . .
H67A H 0.3754 -0.0648 1.0216 0.055 Uiso 1 1 calc R . . . .
H67B H 0.4090 0.0089 0.9682 0.055 Uiso 1 1 calc R . . . .
C68 C 0.4981(4) -0.1450(4) 0.9737(2) 0.0502(12) Uani 1 1 d . . . . .
H68A H 0.5462 -0.1209 0.9459 0.060 Uiso 1 1 calc R . . . .
H68B H 0.5378 -0.1800 1.0119 0.060 Uiso 1 1 calc R . . . .
C69 C 0.4552(4) -0.2157(4) 0.9498(3) 0.0564(13) Uani 1 1 d . . . . .
H69A H 0.4815 -0.2217 0.9105 0.068 Uiso 1 1 calc R . . . .
H69B H 0.4780 -0.2839 0.9763 0.068 Uiso 1 1 calc R . . . .
C70 C 0.3322(4) -0.1657(4) 0.9469(3) 0.0476(11) Uani 1 1 d . . . . .
H70A H 0.3000 -0.1753 0.9124 0.057 Uiso 1 1 calc R . . . .
H70B H 0.3017 -0.1946 0.9827 0.057 Uiso 1 1 calc R . . . .
O4 O 0.0630(6) 0.0440(5) 0.5605(3) 0.1022(17) Uani 1 1 d . U . . .
C71 C 0.0173(9) 0.1522(7) 0.5344(4) 0.098(2) Uani 1 1 d . U . . .
H71A H 0.0106 0.1910 0.5647 0.117 Uiso 1 1 calc R . . . .
H71B H -0.0547 0.1691 0.5161 0.117 Uiso 1 1 calc R . . . .
C72 C 0.0918(7) 0.1773(7) 0.4889(4) 0.0824(18) Uani 1 1 d . U . . .
H72C H 0.1457 0.1981 0.5056 0.099 Uiso 0.464(15) 1 calc R . P A 2
H72D H 0.0521 0.2315 0.4552 0.099 Uiso 0.464(15) 1 calc R . P A 2
H72A H 0.0894 0.2469 0.4869 0.099 Uiso 0.536(15) 1 calc R . P A 1
H72B H 0.0656 0.1759 0.4503 0.099 Uiso 0.536(15) 1 calc R . P A 1
C73A C 0.2090(17) 0.1055(14) 0.5005(9) 0.105(4) Uani 0.536(15) 1 d . U P A 1
H73A H 0.2500 0.1220 0.5286 0.126 Uiso 0.536(15) 1 calc R . P A 1
H73B H 0.2482 0.0976 0.4644 0.126 Uiso 0.536(15) 1 calc R . P A 1
C73B C 0.1430(18) 0.0783(14) 0.4717(8) 0.091(3) Uani 0.464(15) 1 d . U P A 2
H73C H 0.2106 0.0752 0.4519 0.109 Uiso 0.464(15) 1 calc R . P A 2
H73D H 0.0940 0.0663 0.4458 0.109 Uiso 0.464(15) 1 calc R . P A 2
C74 C 0.1638(9) 0.0028(7) 0.5320(4) 0.101(2) Uani 1 1 d . U . . .
H74C H 0.1754 -0.0665 0.5280 0.121 Uiso 0.464(15) 1 calc R . P A 2
H74D H 0.2262 0.0026 0.5538 0.121 Uiso 0.464(15) 1 calc R . P A 2
H74A H 0.1516 -0.0291 0.5011 0.121 Uiso 0.536(15) 1 calc R . P A 1
H74B H 0.2184 -0.0489 0.5611 0.121 Uiso 0.536(15) 1 calc R . P A 1

loop_
_atom_site_aniso_label
_atom_site_aniso_U_11
_atom_site_aniso_U_22
_atom_site_aniso_U_33
_atom_site_aniso_U_23
_atom_site_aniso_U_13
_atom_site_aniso_U_12
Ga1 0.0149(2) 0.0212(2) 0.0250(2) -0.00722(16) 0.00277(15) -0.00466(15)
Ga2 0.01528(19) 0.0207(2) 0.0229(2) -0.00871(15) 0.00317(14) -0.00545(15)
P1 0.0191(4) 0.0289(4) 0.0251(4) -0.0054(3) 0.0009(3) -0.0059(3)
P2 0.0223(4) 0.0254(4) 0.0307(5) -0.0053(3) 0.0036(3) -0.0083(3)
P3 0.0200(4) 0.0307(4) 0.0254(4) -0.0103(3) 0.0028(3) -0.0071(3)
P4 0.0209(4) 0.0225(4) 0.0321(4) -0.0120(3) 0.0052(3) -0.0081(3)
P5 0.0159(4) 0.0208(4) 0.0291(4) -0.0096(3) 0.0034(3) -0.0063(3)
P6 0.0154(4) 0.0232(4) 0.0242(4) -0.0078(3) 0.0024(3) -0.0056(3)
P7 0.0218(4) 0.0222(4) 0.0317(4) -0.0105(3) 0.0060(3) -0.0092(3)
Na1 0.0363(8) 0.0293(7) 0.0360(8) -0.0096(6) 0.0034(6) -0.0114(6)
O1 0.0404(17) 0.0366(15) 0.0478(18) -0.0192(13) 0.0021(13) -0.0080(13)
O2 0.0370(16) 0.0355(15) 0.0560(19) -0.0130(14) 0.0086(14) -0.0125(13)
O3 0.0424(17) 0.0364(16) 0.0454(18) -0.0041(13) -0.0058(14) -0.0072(13)
N1 0.0169(13) 0.0248(14) 0.0319(15) -0.0107(12) 0.0051(11) -0.0065(11)
N2 0.0184(13) 0.0237(14) 0.0280(14) -0.0076(11) 0.0027(11) -0.0081(11)
N3 0.0181(13) 0.0231(13) 0.0232(14) -0.0085(11) 0.0021(10) -0.0068(11)
N4 0.0173(13) 0.0218(13) 0.0233(13) -0.0095(11) 0.0042(10) -0.0066(10)
C1 0.0184(15) 0.0254(16) 0.0288(17) -0.0061(13) 0.0041(13) -0.0017(13)
C2 0.0155(15) 0.0290(17) 0.0369(19) -0.0100(15) 0.0051(13) -0.0064(13)
C3 0.0178(15) 0.0270(17) 0.0280(17) -0.0059(13) 0.0007(12) -0.0082(13)
C4 0.0221(17) 0.0325(19) 0.053(2) -0.0187(18) 0.0107(16) -0.0057(15)
C5 0.0199(16) 0.0322(18) 0.039(2) -0.0109(15) 0.0028(14) -0.0109(14)
C6 0.0189(16) 0.0245(16) 0.0381(19) -0.0134(14) 0.0102(14) -0.0061(13)
C7 0.0254(18) 0.040(2) 0.039(2) -0.0173(17) 0.0099(15) -0.0124(16)
C8 0.041(2) 0.056(3) 0.043(2) -0.022(2) 0.0067(18) -0.027(2)
C9 0.065(3) 0.051(3) 0.063(3) -0.027(2) 0.010(3) -0.038(3)
C10 0.053(3) 0.035(2) 0.054(3) -0.015(2) 0.011(2) -0.024(2)
C11 0.0322(19) 0.0258(18) 0.042(2) -0.0119(16) 0.0095(16) -0.0120(15)
C12 0.037(2) 0.040(2) 0.033(2) -0.0140(17) -0.0001(16) -0.0087(17)
C13 0.037(3) 0.088(4) 0.049(3) 0.001(3) -0.001(2) -0.006(3)
C14 0.043(3) 0.069(4) 0.068(4) 0.017(3) 0.010(3) -0.018(3)
C15 0.032(2) 0.0222(17) 0.042(2) -0.0069(15) 0.0073(16) -0.0061(15)
C16 0.041(2) 0.036(2) 0.046(3) -0.0009(19) 0.0084(19) -0.0056(19)
C17 0.035(2) 0.049(3) 0.057(3) -0.009(2) 0.005(2) 0.001(2)
C18 0.0174(15) 0.0257(16) 0.0324(18) -0.0108(14) 0.0055(13) -0.0096(13)
C19 0.0203(16) 0.0254(17) 0.0340(19) -0.0076(14) 0.0031(13) -0.0067(13)
C20 0.0277(18) 0.0259(18) 0.040(2) -0.0059(15) 0.0029(15) -0.0081(15)
C21 0.0280(19) 0.0264(18) 0.050(2) -0.0145(16) 0.0068(16) -0.0095(15)
C22 0.0315(19) 0.035(2) 0.039(2) -0.0189(16) 0.0082(16) -0.0150(16)
C23 0.0211(16) 0.0302(18) 0.0334(19) -0.0115(15) 0.0028(13) -0.0118(14)
C24 0.036(2) 0.0282(18) 0.0310(19) -0.0068(15) 0.0014(15) -0.0037(16)
C25 0.035(2) 0.039(2) 0.035(2) -0.0068(16) 0.0006(16) -0.0149(17)
C26 0.029(2) 0.080(4) 0.035(2) -0.013(2) 0.0046(17) -0.008(2)
C27 0.0317(19) 0.0346(19) 0.0304(18) -0.0115(15) 0.0001(15) -0.0149(16)
C28 0.040(2) 0.047(2) 0.0297(19) -0.0117(17) 0.0030(16) -0.0209(19)
C29 0.030(2) 0.047(2) 0.042(2) -0.0140(19) -0.0010(17) -0.0117(18)
C30 0.0192(15) 0.0217(15) 0.0286(17) -0.0081(13) 0.0002(13) -0.0064(12)
C31 0.0184(15) 0.0271(17) 0.0319(18) -0.0102(14) 0.0052(13) -0.0077(13)
C32 0.0175(15) 0.0226(15) 0.0301(17) -0.0108(13) 0.0063(13) -0.0073(12)
C33 0.0196(16) 0.0326(18) 0.0320(18) -0.0090(15) 0.0008(14) -0.0052(14)
C34 0.0187(15) 0.0334(18) 0.0306(18) -0.0146(15) 0.0057(13) -0.0073(14)
C35 0.0168(15) 0.0264(16) 0.0241(16) -0.0070(13) 0.0008(12) -0.0040(12)
C36 0.0180(15) 0.0296(17) 0.0249(16) -0.0083(13) 0.0008(12) -0.0064(13)
C37 0.0252(17) 0.038(2) 0.0269(17) -0.0119(15) 0.0030(13) -0.0133(15)
C38 0.0311(19) 0.043(2) 0.0285(18) -0.0092(16) 0.0067(15) -0.0168(17)
C39 0.0305(19) 0.0339(19) 0.0341(19) -0.0084(15) 0.0066(15) -0.0179(16)
C40 0.0235(16) 0.0271(17) 0.0287(17) -0.0091(14) 0.0013(13) -0.0083(14)
C41 0.0251(17) 0.0283(17) 0.0257(17) -0.0097(13) 0.0008(13) -0.0099(14)
C42 0.034(2) 0.0317(19) 0.0328(19) -0.0140(15) 0.0001(15) -0.0086(16)
C43 0.0310(19) 0.038(2) 0.0325(19) -0.0099(16) 0.0003(15) -0.0167(16)
C44 0.0317(19) 0.0275(17) 0.0310(18) -0.0102(14) 0.0047(14) -0.0132(15)
C45 0.0313(19) 0.0316(19) 0.042(2) -0.0153(16) 0.0012(16) -0.0133(16)
C46 0.030(2) 0.036(2) 0.055(3) -0.0204(19) -0.0014(18) -0.0052(17)
C47 0.0197(15) 0.0237(16) 0.0227(16) -0.0116(13) 0.0041(12) -0.0039(12)
C48 0.0216(16) 0.0273(16) 0.0252(16) -0.0127(13) 0.0069(13) -0.0089(13)
C49 0.0248(17) 0.0267(17) 0.0261(17) -0.0084(13) 0.0023(13) -0.0069(14)
C50 0.0273(17) 0.0351(19) 0.0263(17) -0.0130(15) -0.0016(14) -0.0082(15)
C51 0.0240(17) 0.0317(18) 0.0352(19) -0.0161(15) 0.0040(14) -0.0118(14)
C52 0.0204(15) 0.0267(17) 0.0301(18) -0.0131(14) 0.0055(13) -0.0071(13)
C53 0.0280(17) 0.0285(17) 0.0230(16) -0.0093(13) 0.0040(13) -0.0122(14)
C54 0.035(2) 0.0262(17) 0.0323(19) -0.0116(14) 0.0079(15) -0.0134(15)
C55 0.0280(18) 0.0344(19) 0.0301(18) -0.0112(15) 0.0049(14) -0.0140(15)
C56 0.0266(17) 0.0254(17) 0.0333(18) -0.0114(14) 0.0025(14) -0.0110(14)
C57 0.034(2) 0.039(2) 0.041(2) -0.0092(17) 0.0021(17) -0.0176(17)
C58 0.033(2) 0.029(2) 0.070(3) -0.004(2) 0.012(2) -0.0046(17)
C59 0.038(2) 0.046(2) 0.043(2) -0.020(2) 0.0026(18) -0.0107(19)
C60 0.076(4) 0.046(3) 0.041(2) -0.014(2) 0.001(2) -0.024(3)
C61 0.067(3) 0.066(3) 0.065(3) -0.041(3) 0.030(3) -0.047(3)
C62 0.041(2) 0.032(2) 0.076(3) -0.026(2) 0.016(2) -0.0142(18)
C63 0.040(2) 0.040(2) 0.049(3) -0.0062(19) 0.0010(19) -0.0105(19)
C64 0.033(2) 0.046(3) 0.055(3) -0.015(2) 0.0020(19) -0.0105(19)
C65 0.040(3) 0.046(3) 0.072(3) -0.005(2) 0.007(2) -0.020(2)
C66 0.044(3) 0.037(2) 0.072(3) -0.016(2) 0.013(2) -0.013(2)
C67 0.049(3) 0.046(3) 0.037(2) -0.0040(19) -0.0077(19) -0.012(2)
C68 0.038(2) 0.065(3) 0.038(2) -0.003(2) 0.0010(18) -0.011(2)
C69 0.038(3) 0.046(3) 0.077(4) -0.014(3) 0.009(2) -0.005(2)
C70 0.037(2) 0.034(2) 0.066(3) -0.004(2) 0.004(2) -0.0096(18)
O4 0.111(4) 0.082(3) 0.105(4) -0.027(3) 0.020(3) -0.021(3)
C71 0.103(5) 0.078(4) 0.098(5) -0.018(4) 0.015(4) -0.018(4)
C72 0.089(4) 0.086(4) 0.082(4) -0.035(3) 0.013(3) -0.034(3)
C73A 0.112(6) 0.102(6) 0.100(6) -0.056(5) 0.029(5) -0.018(5)
C73B 0.101(6) 0.089(6) 0.085(6) -0.043(5) 0.030(5) -0.026(5)
C74 0.128(5) 0.082(4) 0.095(4) -0.038(4) 0.054(4) -0.032(4)

loop_
_atom_type_symbol
_atom_type_description
_atom_type_scat_dispersion_real
_atom_type_scat_dispersion_imag
_atom_type_scat_source
C C 0.0181 0.0091 'International Tables Vol C Tables 4.2.6.8 and 6.1.1.4'
H H 0.0000 0.0000 'International Tables Vol C Tables 4.2.6.8 and 6.1.1.4'
Ga Ga -1.2846 0.7763 'International Tables Vol C Tables 4.2.6.8 and 6.1.1.4'
N N 0.0311 0.0180 'International Tables Vol C Tables 4.2.6.8 and 6.1.1.4'
Na Na 0.1353 0.1239 'International Tables Vol C Tables 4.2.6.8 and 6.1.1.4'
O O 0.0492 0.0322 'International Tables Vol C Tables 4.2.6.8 and 6.1.1.4'
P P 0.2955 0.4335 'International Tables Vol C Tables 4.2.6.8 and 6.1.1.4'

loop_
_exptl_crystal_face_index_h
_exptl_crystal_face_index_k
_exptl_crystal_face_index_l
_exptl_crystal_face_perp_dist
0 -1 0 0.0741
0 1 0 0.0721
-1 -1 0 0.0689
1 1 0 0.0689
0 0 -1 0.0163
0 0 1 0.0133

loop_
_geom_angle_atom_site_label_1
_geom_angle_atom_site_label_2
_geom_angle_atom_site_label_3
_geom_angle
P6 Ga1 P1 104.95(3)
N1 Ga1 P1 112.94(9)
N1 Ga1 P6 116.62(9)
N1 Ga1 N2 95.57(12)
N2 Ga1 P1 110.16(9)
N2 Ga1 P6 116.69(9)
P7 Ga2 P5 109.93(3)
N3 Ga2 P5 112.38(9)
N3 Ga2 P7 109.39(8)
N4 Ga2 P5 109.46(8)
N4 Ga2 P7 121.31(9)
N4 Ga2 N3 93.41(11)
P2 P1 Ga1 97.41(4)
P3 P1 Ga1 97.79(4)
P3 P1 P2 58.86(4)
P1 P2 Na1 166.68(5)
P3 P2 P1 60.54(4)
P3 P2 P4 105.70(5)
P3 P2 Na1 124.33(5)
P4 P2 P1 112.42(5)
P4 P2 Na1 79.12(4)
P1 P3 P5 108.58(5)
P2 P3 P1 60.60(4)
P2 P3 P5 105.84(5)
P2 P4 P6 101.92(5)
P7 P4 P2 93.76(5)
P7 P4 P6 108.83(5)
P3 P5 Ga2 92.58(4)
P6 P5 Ga2 93.19(4)
P6 P5 P3 103.21(5)
P4 P6 Ga1 95.76(4)
P5 P6 Ga1 92.50(4)
P5 P6 P4 101.41(5)
Ga2 P7 Na1 132.02(5)
P4 P7 Ga2 96.87(4)
P4 P7 Na1 91.67(5)
P7 Na1 P2 62.05(4)
O1 Na1 P2 106.65(10)
O1 Na1 P7 98.47(10)
O1 Na1 O2 91.48(13)
O2 Na1 P2 159.93(10)
O2 Na1 P7 107.61(10)
O3 Na1 P2 90.48(10)
O3 Na1 P7 151.70(11)
O3 Na1 O1 95.84(13)
O3 Na1 O2 96.25(14)
C59 O1 Na1 115.0(3)
C59 O1 C62 107.8(4)
C62 O1 Na1 120.1(3)
C63 O2 Na1 123.4(3)
C66 O2 Na1 129.0(3)
C66 O2 C63 107.5(4)
C67 O3 Na1 127.7(3)
C67 O3 C70 105.1(4)
C70 O3 Na1 121.4(3)
C1 N1 Ga1 121.8(2)
C1 N1 C6 118.4(3)
C6 N1 Ga1 119.8(2)
C3 N2 Ga1 121.8(2)
C3 N2 C18 117.6(3)
C18 N2 Ga1 120.6(2)
C30 N3 Ga2 119.8(2)
C30 N3 C35 119.0(3)
C35 N3 Ga2 121.2(2)
C32 N4 Ga2 120.1(2)
C32 N4 C47 119.4(3)
C47 N4 Ga2 120.4(2)
N1 C1 C2 124.3(3)
N1 C1 C4 120.0(3)
C2 C1 C4 115.7(3)
C1 C2 H2 115.5
C1 C2 C3 129.0(3)
C3 C2 H2 115.5
N2 C3 C2 124.1(3)
N2 C3 C5 120.4(3)
C2 C3 C5 115.5(3)
C1 C4 H4A 109.5
C1 C4 H4B 109.5
C1 C4 H4C 109.5
H4A C4 H4B 109.5
H4A C4 H4C 109.5
H4B C4 H4C 109.5
C3 C5 H5A 109.5
C3 C5 H5B 109.5
C3 C5 H5C 109.5
H5A C5 H5B 109.5
H5A C5 H5C 109.5
H5B C5 H5C 109.5
C7 C6 N1 119.4(3)
C7 C6 C11 121.1(4)
C11 C6 N1 119.5(4)
C6 C7 C12 121.3(4)
C8 C7 C6 117.8(4)
C8 C7 C12 120.9(4)
C7 C8 H8 119.1
C9 C8 C7 121.7(4)
C9 C8 H8 119.1
C8 C9 H9 120.1
C10 C9 C8 119.7(4)
C10 C9 H9 120.1
C9 C10 H10 119.2
C9 C10 C11 121.6(4)
C11 C10 H10 119.2
C6 C11 C15 122.8(3)
C10 C11 C6 117.9(4)
C10 C11 C15 119.3(4)
C7 C12 H12 107.4
C13 C12 C7 112.7(4)
C13 C12 H12 107.4
C14 C12 C7 112.4(4)
C14 C12 H12 107.4
C14 C12 C13 109.2(4)
C12 C13 H13A 109.5
C12 C13 H13B 109.5
C12 C13 H13C 109.5
H13A C13 H13B 109.5
H13A C13 H13C 109.5
H13B C13 H13C 109.5
C12 C14 H14A 109.5
C12 C14 H14B 109.5
C12 C14 H14C 109.5
H14A C14 H14B 109.5
H14A C14 H14C 109.5
H14B C14 H14C 109.5
C11 C15 H15 108.2
C16 C15 C11 110.0(4)
C16 C15 H15 108.2
C17 C15 C11 113.0(4)
C17 C15 H15 108.2
C17 C15 C16 109.0(4)
C15 C16 H16A 109.5
C15 C16 H16B 109.5
C15 C16 H16C 109.5
H16A C16 H16B 109.5
H16A C16 H16C 109.5
H16B C16 H16C 109.5
C15 C17 H17A 109.5
C15 C17 H17B 109.5
C15 C17 H17C 109.5
H17A C17 H17B 109.5
H17A C17 H17C 109.5
H17B C17 H17C 109.5
C19 C18 N2 118.2(3)
C19 C18 C23 121.2(3)
C23 C18 N2 120.6(3)
C18 C19 C24 122.8(3)
C20 C19 C18 118.2(4)
C20 C19 C24 119.0(3)
C19 C20 H20 119.3
C21 C20 C19 121.5(4)
C21 C20 H20 119.3
C20 C21 H21 120.5
C22 C21 C20 119.0(4)
C22 C21 H21 120.5
C21 C22 H22 119.0
C21 C22 C23 122.0(4)
C23 C22 H22 119.0
C18 C23 C27 123.1(3)
C22 C23 C18 117.9(4)
C22 C23 C27 119.0(3)
C19 C24 H24 107.9
C19 C24 C26 111.2(4)
C25 C24 C19 112.1(3)
C25 C24 H24 107.9
C25 C24 C26 109.7(3)
C26 C24 H24 107.9
C24 C25 H25A 109.5
C24 C25 H25B 109.5
C24 C25 H25C 109.5
H25A C25 H25B 109.5
H25A C25 H25C 109.5
H25B C25 H25C 109.5
C24 C26 H26A 109.5
C24 C26 H26B 109.5
C24 C26 H26C 109.5
H26A C26 H26B 109.5
H26A C26 H26C 109.5
H26B C26 H26C 109.5
C23 C27 H27 108.4
C23 C27 C28 112.5(3)
C23 C27 C29 111.4(3)
C28 C27 H27 108.4
C28 C27 C29 107.6(3)
C29 C27 H27 108.4
C27 C28 H28A 109.5
C27 C28 H28B 109.5
C27 C28 H28C 109.5
H28A C28 H28B 109.5
H28A C28 H28C 109.5
H28B C28 H28C 109.5
C27 C29 H29A 109.5
C27 C29 H29B 109.5
C27 C29 H29C 109.5
H29A C29 H29B 109.5
H29A C29 H29C 109.5
H29B C29 H29C 109.5
N3 C30 C31 123.7(3)
N3 C30 C33 120.9(3)
C31 C30 C33 115.3(3)
C30 C31 H31 115.8
C32 C31 C30 128.3(3)
C32 C31 H31 115.8
N4 C32 C31 124.2(3)
N4 C32 C34 119.1(3)
C31 C32 C34 116.7(3)
C30 C33 H33A 109.5
C30 C33 H33B 109.5
C30 C33 H33C 109.5
H33A C33 H33B 109.5
H33A C33 H33C 109.5
H33B C33 H33C 109.5
C32 C34 H34A 109.5
C32 C34 H34B 109.5
C32 C34 H34C 109.5
H34A C34 H34B 109.5
H34A C34 H34C 109.5
H34B C34 H34C 109.5
C36 C35 N3 121.1(3)
C40 C35 N3 117.9(3)
C40 C35 C36 121.0(3)
C35 C36 C41 123.7(3)
C37 C36 C35 117.8(3)
C37 C36 C41 118.4(3)
C36 C37 H37 119.1
C38 C37 C36 121.7(4)
C38 C37 H37 119.1
C37 C38 H38 120.3
C39 C38 C37 119.5(4)
C39 C38 H38 120.3
C38 C39 H39 119.2
C38 C39 C40 121.5(4)
C40 C39 H39 119.2
C35 C40 C44 123.0(3)
C39 C40 C35 118.4(3)
C39 C40 C44 118.6(3)
C36 C41 H41 108.3
C36 C41 C42 112.2(3)
C36 C41 C43 111.2(3)
C42 C41 H41 108.3
C42 C41 C43 108.4(3)
C43 C41 H41 108.3
C41 C42 H42A 109.5
C41 C42 H42B 109.5
C41 C42 H42C 109.5
H42A C42 H42B 109.5
H42A C42 H42C 109.5
H42B C42 H42C 109.5
C41 C43 H43A 109.5
C41 C43 H43B 109.5
C41 C43 H43C 109.5
H43A C43 H43B 109.5
H43A C43 H43C 109.5
H43B C43 H43C 109.5
C40 C44 H44 107.9
C40 C44 C45 111.8(3)
C40 C44 C46 111.2(3)
C45 C44 H44 107.9
C45 C44 C46 109.8(3)
C46 C44 H44 107.9
C44 C45 H45A 109.5
C44 C45 H45B 109.5
C44 C45 H45C 109.5
H45A C45 H45B 109.5
H45A C45 H45C 109.5
H45B C45 H45C 109.5
C44 C46 H46A 109.5
C44 C46 H46B 109.5
C44 C46 H46C 109.5
H46A C46 H46B 109.5
H46A C46 H46C 109.5
H46B C46 H46C 109.5
C48 C47 N4 119.8(3)
C52 C47 N4 118.9(3)
C52 C47 C48 121.2(3)
C47 C48 C53 124.3(3)
C49 C48 C47 117.7(3)
C49 C48 C53 118.0(3)
C48 C49 H49 119.1
C50 C49 C48 121.7(3)
C50 C49 H49 119.1
C49 C50 H50 120.2
C49 C50 C51 119.6(3)
C51 C50 H50 120.2
C50 C51 H51 119.4
C50 C51 C52 121.2(3)
C52 C51 H51 119.4
C47 C52 C56 122.4(3)
C51 C52 C47 118.5(3)
C51 C52 C56 119.0(3)
C48 C53 H53 108.6
C48 C53 C54 110.4(3)
C48 C53 C55 112.2(3)
C54 C53 H53 108.6
C54 C53 C55 108.4(3)
C55 C53 H53 108.6
C53 C54 H54A 109.5
C53 C54 H54B 109.5
C53 C54 H54C 109.5
H54A C54 H54B 109.5
H54A C54 H54C 109.5
H54B C54 H54C 109.5
C53 C55 H55A 109.5
C53 C55 H55B 109.5
C53 C55 H55C 109.5
H55A C55 H55B 109.5
H55A C55 H55C 109.5
H55B C55 H55C 109.5
C52 C56 H56 107.3
C52 C56 C57 113.5(3)
C52 C56 C58 111.0(3)
C57 C56 H56 107.3
C57 C56 C58 110.2(3)
C58 C56 H56 107.3
C56 C57 H57A 109.5
C56 C57 H57B 109.5
C56 C57 H57C 109.5
H57A C57 H57B 109.5
H57A C57 H57C 109.5
H57B C57 H57C 109.5
C56 C58 H58A 109.5
C56 C58 H58B 109.5
C56 C58 H58C 109.5
H58A C58 H58B 109.5
H58A C58 H58C 109.5
H58B C58 H58C 109.5
O1 C59 H59A 110.8
O1 C59 H59B 110.8
O1 C59 C60 104.6(4)
H59A C59 H59B 108.9
C60 C59 H59A 110.8
C60 C59 H59B 110.8
C59 C60 H60A 111.1
C59 C60 H60B 111.1
C59 C60 C61 103.3(4)
H60A C60 H60B 109.1
C61 C60 H60A 111.1
C61 C60 H60B 111.1
C60 C61 H61A 110.9
C60 C61 H61B 110.9
H61A C61 H61B 108.9
C62 C61 C60 104.2(4)
C62 C61 H61A 110.9
C62 C61 H61B 110.9
O1 C62 C61 107.3(4)
O1 C62 H62A 110.3
O1 C62 H62B 110.3
C61 C62 H62A 110.3
C61 C62 H62B 110.3
H62A C62 H62B 108.5
O2 C63 H63A 110.9
O2 C63 H63B 110.9
O2 C63 C64 104.3(4)
H63A C63 H63B 108.9
C64 C63 H63A 110.9
C64 C63 H63B 110.9
C63 C64 H64A 111.2
C63 C64 H64B 111.2
C63 C64 C65 102.6(4)
H64A C64 H64B 109.2
C65 C64 H64A 111.2
C65 C64 H64B 111.2
C64 C65 H65A 110.9
C64 C65 H65B 110.9
C64 C65 C66 104.1(4)
H65A C65 H65B 109.0
C66 C65 H65A 110.9
C66 C65 H65B 110.9
O2 C66 C65 106.9(4)
O2 C66 H66A 110.3
O2 C66 H66B 110.3
C65 C66 H66A 110.3
C65 C66 H66B 110.3
H66A C66 H66B 108.6
O3 C67 H67A 110.6
O3 C67 H67B 110.6
O3 C67 C68 105.7(4)
H67A C67 H67B 108.7
C68 C67 H67A 110.6
C68 C67 H67B 110.6
C67 C68 H68A 110.9
C67 C68 H68B 110.9
H68A C68 H68B 108.9
C69 C68 C67 104.4(4)
C69 C68 H68A 110.9
C69 C68 H68B 110.9
C68 C69 H69A 110.7
C68 C69 H69B 110.7
H69A C69 H69B 108.8
C70 C69 C68 105.1(4)
C70 C69 H69A 110.7
C70 C69 H69B 110.7
O3 C70 C69 105.1(4)
O3 C70 H70A 110.7
O3 C70 H70B 110.7
C69 C70 H70A 110.7
C69 C70 H70B 110.7
H70A C70 H70B 108.8
C71 O4 C74 108.0(7)
O4 C71 H71A 110.3
O4 C71 H71B 110.3
O4 C71 C72 107.1(8)
H71A C71 H71B 108.5
C72 C71 H71A 110.3
C72 C71 H71B 110.3
C71 C72 H72C 111.4
C71 C72 H72D 111.4
C71 C72 H72A 108.7
C71 C72 H72B 108.7
C71 C72 C73A 114.3(10)
C71 C72 C73B 101.8(10)
H72C C72 H72D 109.3
H72A C72 H72B 107.6
C73A C72 H72A 108.7
C73A C72 H72B 108.7
C73B C72 H72C 111.4
C73B C72 H72D 111.4
C72 C73A H73A 113.7
C72 C73A H73B 113.7
C72 C73A C74 89.9(12)
H73A C73A H73B 110.9
C74 C73A H73A 113.7
C74 C73A H73B 113.7
C72 C73B H73C 111.5
C72 C73B H73D 111.5
C72 C73B C74 101.3(11)
H73C C73B H73D 109.3
C74 C73B H73C 111.5
C74 C73B H73D 111.5
O4 C74 C73A 107.6(8)
O4 C74 C73B 101.5(10)
O4 C74 H74C 111.5
O4 C74 H74D 111.5
O4 C74 H74A 110.2
O4 C74 H74B 110.2
C73A C74 H74A 110.2
C73A C74 H74B 110.2
C73B C74 H74C 111.5
C73B C74 H74D 111.5
H74C C74 H74D 109.3
H74A C74 H74B 108.5

loop_
_geom_bond_atom_site_label_1
_geom_bond_atom_site_label_2
_geom_bond_distance
Ga1 P1 2.3548(10)
Ga1 P6 2.3425(9)
Ga1 N1 1.987(3)
Ga1 N2 1.991(3)
Ga2 P5 2.3709(9)
Ga2 P7 2.3068(9)
Ga2 N3 2.023(3)
Ga2 N4 2.001(3)
P1 P2 2.2222(13)
P1 P3 2.2210(12)
P2 P3 2.1833(13)
P2 P4 2.2155(13)
P2 Na1 3.3311(19)
P3 P5 2.2361(13)
P4 P6 2.2172(12)
P4 P7 2.1829(12)
P5 P6 2.1724(12)
P7 Na1 2.8448(18)
Na1 O1 2.311(3)
Na1 O2 2.335(4)
Na1 O3 2.280(3)
O1 C59 1.429(6)
O1 C62 1.432(6)
O2 C63 1.429(6)
O2 C66 1.420(6)
O3 C67 1.437(6)
O3 C70 1.439(6)
N1 C1 1.334(5)
N1 C6 1.438(5)
N2 C3 1.324(5)
N2 C18 1.448(4)
N3 C30 1.325(4)
N3 C35 1.446(4)
N4 C32 1.338(4)
N4 C47 1.449(4)
C1 C2 1.393(5)
C1 C4 1.507(5)
C2 H2 0.9300
C2 C3 1.408(5)
C3 C5 1.517(5)
C4 H4A 0.9600
C4 H4B 0.9600
C4 H4C 0.9600
C5 H5A 0.9600
C5 H5B 0.9600
C5 H5C 0.9600
C6 C7 1.405(6)
C6 C11 1.412(5)
C7 C8 1.391(6)
C7 C12 1.522(6)
C8 H8 0.9300
C8 C9 1.383(8)
C9 H9 0.9300
C9 C10 1.369(8)
C10 H10 0.9300
C10 C11 1.395(6)
C11 C15 1.537(6)
C12 H12 0.9800
C12 C13 1.516(7)
C12 C14 1.507(7)
C13 H13A 0.9600
C13 H13B 0.9600
C13 H13C 0.9600
C14 H14A 0.9600
C14 H14B 0.9600
C14 H14C 0.9600
C15 H15 0.9800
C15 C16 1.529(6)
C15 C17 1.524(6)
C16 H16A 0.9600
C16 H16B 0.9600
C16 H16C 0.9600
C17 H17A 0.9600
C17 H17B 0.9600
C17 H17C 0.9600
C18 C19 1.403(5)
C18 C23 1.408(5)
C19 C20 1.399(5)
C19 C24 1.525(5)
C20 H20 0.9300
C20 C21 1.387(6)
C21 H21 0.9300
C21 C22 1.382(6)
C22 H22 0.9300
C22 C23 1.395(5)
C23 C27 1.518(5)
C24 H24 0.9800
C24 C25 1.522(6)
C24 C26 1.530(6)
C25 H25A 0.9600
C25 H25B 0.9600
C25 H25C 0.9600
C26 H26A 0.9600
C26 H26B 0.9600
C26 H26C 0.9600
C27 H27 0.9800
C27 C28 1.530(6)
C27 C29 1.537(5)
C28 H28A 0.9600
C28 H28B 0.9600
C28 H28C 0.9600
C29 H29A 0.9600
C29 H29B 0.9600
C29 H29C 0.9600
C30 C31 1.407(5)
C30 C33 1.511(5)
C31 H31 0.9300
C31 C32 1.395(5)
C32 C34 1.511(5)
C33 H33A 0.9600
C33 H33B 0.9600
C33 H33C 0.9600
C34 H34A 0.9600
C34 H34B 0.9600
C34 H34C 0.9600
C35 C36 1.411(5)
C35 C40 1.403(5)
C36 C37 1.395(5)
C36 C41 1.518(5)
C37 H37 0.9300
C37 C38 1.382(6)
C38 H38 0.9300
C38 C39 1.377(6)
C39 H39 0.9300
C39 C40 1.393(5)
C40 C44 1.522(5)
C41 H41 0.9800
C41 C42 1.526(5)
C41 C43 1.539(5)
C42 H42A 0.9600
C42 H42B 0.9600
C42 H42C 0.9600
C43 H43A 0.9600
C43 H43B 0.9600
C43 H43C 0.9600
C44 H44 0.9800
C44 C45 1.522(5)
C44 C46 1.537(6)
C45 H45A 0.9600
C45 H45B 0.9600
C45 H45C 0.9600
C46 H46A 0.9600
C46 H46B 0.9600
C46 H46C 0.9600
C47 C48 1.409(5)
C47 C52 1.404(5)
C48 C49 1.397(5)
C48 C53 1.515(5)
C49 H49 0.9300
C49 C50 1.383(5)
C50 H50 0.9300
C50 C51 1.383(6)
C51 H51 0.9300
C51 C52 1.395(5)
C52 C56 1.520(5)
C53 H53 0.9800
C53 C54 1.533(5)
C53 C55 1.542(5)
C54 H54A 0.9600
C54 H54B 0.9600
C54 H54C 0.9600
C55 H55A 0.9600
C55 H55B 0.9600
C55 H55C 0.9600
C56 H56 0.9800
C56 C57 1.524(5)
C56 C58 1.525(5)
C57 H57A 0.9600
C57 H57B 0.9600
C57 H57C 0.9600
C58 H58A 0.9600
C58 H58B 0.9600
C58 H58C 0.9600
C59 H59A 0.9700
C59 H59B 0.9700
C59 C60 1.491(7)
C60 H60A 0.9700
C60 H60B 0.9700
C60 C61 1.509(9)
C61 H61A 0.9700
C61 H61B 0.9700
C61 C62 1.507(8)
C62 H62A 0.9700
C62 H62B 0.9700
C63 H63A 0.9700
C63 H63B 0.9700
C63 C64 1.514(7)
C64 H64A 0.9700
C64 H64B 0.9700
C64 C65 1.519(7)
C65 H65A 0.9700
C65 H65B 0.9700
C65 C66 1.539(7)
C66 H66A 0.9700
C66 H66B 0.9700
C67 H67A 0.9700
C67 H67B 0.9700
C67 C68 1.519(7)
C68 H68A 0.9700
C68 H68B 0.9700
C68 C69 1.514(8)
C69 H69A 0.9700
C69 H69B 0.9700
C69 C70 1.511(7)
C70 H70A 0.9700
C70 H70B 0.9700
O4 C71 1.432(10)
O4 C74 1.447(10)
C71 H71A 0.9700
C71 H71B 0.9700
C71 C72 1.471(12)
C72 H72C 0.9700
C72 H72D 0.9700
C72 H72A 0.9700
C72 H72B 0.9700
C72 C73A 1.51(2)
C72 C73B 1.476(18)
C73A H73A 0.9700
C73A H73B 0.9700
C73A C74 1.76(2)
C73B H73C 0.9700
C73B H73D 0.9700
C73B C74 1.51(2)
C74 H74C 0.9700
C74 H74D 0.9700
C74 H74A 0.9700
C74 H74B 0.9700

loop_
_geom_torsion_atom_site_label_1
_geom_torsion_atom_site_label_2
_geom_torsion_atom_site_label_3
_geom_torsion_atom_site_label_4
_geom_torsion
Ga1 N1 C1 C2 -4.3(5)
Ga1 N1 C1 C4 177.1(3)
Ga1 N1 C6 C7 87.6(4)
Ga1 N1 C6 C11 -94.0(4)
Ga1 N2 C3 C2 8.6(5)
Ga1 N2 C3 C5 -173.6(3)
Ga1 N2 C18 C19 -90.4(3)
Ga1 N2 C18 C23 91.8(3)
Ga2 N3 C30 C31 15.7(4)
Ga2 N3 C30 C33 -166.5(3)
Ga2 N3 C35 C36 84.4(4)
Ga2 N3 C35 C40 -96.9(3)
Ga2 N4 C32 C31 -11.6(5)
Ga2 N4 C32 C34 170.2(2)
Ga2 N4 C47 C48 -91.6(3)
Ga2 N4 C47 C52 87.7(3)
Na1 O1 C59 C60 104.1(3)
Na1 O1 C62 C61 -117.6(3)
Na1 O2 C63 C64 -146.0(3)
Na1 O2 C66 C65 160.9(3)
Na1 O3 C67 C68 -116.3(4)
Na1 O3 C70 C69 117.0(4)
O1 C59 C60 C61 35.6(5)
O2 C63 C64 C65 -36.6(5)
O3 C67 C68 C69 -20.5(5)
N1 C1 C2 C3 -11.7(7)
N1 C6 C7 C8 174.8(3)
N1 C6 C7 C12 -4.4(5)
N1 C6 C11 C10 -173.8(4)
N1 C6 C11 C15 4.2(5)
N2 C18 C19 C20 -175.2(3)
N2 C18 C19 C24 4.1(5)
N2 C18 C23 C22 174.7(3)
N2 C18 C23 C27 -3.0(5)
N3 C30 C31 C32 13.4(6)
N3 C35 C36 C37 178.9(3)
N3 C35 C36 C41 2.0(5)
N3 C35 C40 C39 -177.7(3)
N3 C35 C40 C44 1.4(5)
N4 C47 C48 C49 178.3(3)
N4 C47 C48 C53 -0.9(5)
N4 C47 C52 C51 -179.3(3)
N4 C47 C52 C56 2.5(5)
C1 N1 C6 C7 -93.3(4)
C1 N1 C6 C11 85.1(4)
C1 C2 C3 N2 9.3(7)
C1 C2 C3 C5 -168.6(4)
C3 N2 C18 C19 87.4(4)
C3 N2 C18 C23 -90.4(4)
C4 C1 C2 C3 166.9(4)
C6 N1 C1 C2 176.6(4)
C6 N1 C1 C4 -2.0(5)
C6 C7 C8 C9 -0.1(7)
C6 C7 C12 C13 -141.6(4)
C6 C7 C12 C14 94.5(5)
C6 C11 C15 C16 126.4(4)
C6 C11 C15 C17 -111.6(5)
C7 C6 C11 C10 4.5(6)
C7 C6 C11 C15 -177.5(3)
C7 C8 C9 C10 2.7(8)
C8 C7 C12 C13 39.3(6)
C8 C7 C12 C14 -84.6(6)
C8 C9 C10 C11 -1.7(8)
C9 C10 C11 C6 -1.8(7)
C9 C10 C11 C15 -179.9(5)
C10 C11 C15 C16 -55.7(5)
C10 C11 C15 C17 66.4(5)
C11 C6 C7 C8 -3.5(6)
C11 C6 C7 C12 177.3(3)
C12 C7 C8 C9 179.0(4)
C18 N2 C3 C2 -169.1(3)
C18 N2 C3 C5 8.6(5)
C18 C19 C20 C21 0.1(6)
C18 C19 C24 C25 127.2(4)
C18 C19 C24 C26 -109.6(4)
C18 C23 C27 C28 -128.6(4)
C18 C23 C27 C29 110.5(4)
C19 C18 C23 C22 -3.0(5)
C19 C18 C23 C27 179.3(3)
C19 C20 C21 C22 -2.2(6)
C20 C19 C24 C25 -53.5(5)
C20 C19 C24 C26 69.7(5)
C20 C21 C22 C23 1.8(6)
C21 C22 C23 C18 0.8(6)
C21 C22 C23 C27 178.6(4)
C22 C23 C27 C28 53.7(5)
C22 C23 C27 C29 -67.2(5)
C23 C18 C19 C20 2.6(5)
C23 C18 C19 C24 -178.1(3)
C24 C19 C20 C21 -179.3(4)
C30 N3 C35 C36 -96.1(4)
C30 N3 C35 C40 82.6(4)
C30 C31 C32 N4 -15.9(6)
C30 C31 C32 C34 162.3(3)
C32 N4 C47 C48 83.9(4)
C32 N4 C47 C52 -96.8(4)
C33 C30 C31 C32 -164.6(4)
C35 N3 C30 C31 -163.8(3)
C35 N3 C30 C33 14.0(5)
C35 C36 C37 C38 -1.4(6)
C35 C36 C41 C42 -125.8(4)
C35 C36 C41 C43 112.5(4)
C35 C40 C44 C45 125.4(4)
C35 C40 C44 C46 -111.4(4)
C36 C35 C40 C39 1.0(5)
C36 C35 C40 C44 -180.0(3)
C36 C37 C38 C39 1.2(6)
C37 C36 C41 C42 57.3(4)
C37 C36 C41 C43 -64.4(4)
C37 C38 C39 C40 0.1(6)
C38 C39 C40 C35 -1.1(6)
C38 C39 C40 C44 179.8(4)
C39 C40 C44 C45 -55.5(5)
C39 C40 C44 C46 67.6(5)
C40 C35 C36 C37 0.3(5)
C40 C35 C36 C41 -176.7(3)
C41 C36 C37 C38 175.7(3)
C47 N4 C32 C31 172.8(3)
C47 N4 C32 C34 -5.4(5)
C47 C48 C49 C50 1.7(5)
C47 C48 C53 C54 116.8(4)
C47 C48 C53 C55 -122.2(4)
C47 C52 C56 C57 -145.8(3)
C47 C52 C56 C58 89.4(4)
C48 C47 C52 C51 0.0(5)
C48 C47 C52 C56 -178.2(3)
C48 C49 C50 C51 -1.4(6)
C49 C48 C53 C54 -62.4(4)
C49 C48 C53 C55 58.6(4)
C49 C50 C51 C52 0.4(6)
C50 C51 C52 C47 0.4(5)
C50 C51 C52 C56 178.6(3)
C51 C52 C56 C57 36.0(5)
C51 C52 C56 C58 -88.8(4)
C52 C47 C48 C49 -1.0(5)
C52 C47 C48 C53 179.8(3)
C53 C48 C49 C50 -179.0(3)
C59 O1 C62 C61 16.7(5)
C59 C60 C61 C62 -24.9(5)
C60 C61 C62 O1 5.9(5)
C62 O1 C59 C60 -32.9(5)
C63 O2 C66 C65 -23.0(6)
C63 C64 C65 C66 22.2(6)
C64 C65 C66 O2 -0.7(6)
C66 O2 C63 C64 37.7(5)
C67 O3 C70 C69 -38.1(5)
C67 C68 C69 C70 -2.4(6)
C68 C69 C70 O3 24.4(6)
C70 O3 C67 C68 36.7(5)
O4 C71 C72 C73A -26.5(13)
O4 C71 C72 C73B 27.0(13)
C71 O4 C74 C73A 21.3(12)
C71 O4 C74 C73B -26.5(12)
C71 C72 C73A C74 33.9(11)
C71 C72 C73B C74 -42.4(15)
C72 C73A C74 O4 -32.3(12)
C72 C73B C74 O4 42.6(15)
C74 O4 C71 C72 0.1(11)

loop_
_exptl_oxdiff_crystal_face_indexfrac_h
_exptl_oxdiff_crystal_face_indexfrac_k
_exptl_oxdiff_crystal_face_indexfrac_l
_exptl_oxdiff_crystal_face_x
_exptl_oxdiff_crystal_face_y
_exptl_oxdiff_crystal_face_z
-0.0007 -1.0006 -0.0003 -0.0479 0.0412 -0.1005
0.0007 1.0006 0.0003 0.0479 -0.0412 0.1005
-1.0005 -1.0007 -0.0011 0.0766 0.0282 -0.1139
1.0005 1.0007 0.0011 -0.0766 -0.0282 0.1139
0.0002 0.0000 -0.9996 -0.0044 -0.0683 -0.0070
-0.0002 -0.0000 0.9996 0.0044 0.0683 0.0070
